data_7060478
loop_
_publ_author_name
'Kukkonen, Esa'
'Lahtinen, Elmeri'
'Myllyperki\"o, Pasi'
'Haukka, Matti'
'Konu, Jari'

_publ_section_title
;
 Nonlinear optical properties of diaromatic stilbene, butadiene and
 thiophene derivatives
;
_journal_issue 15
_journal_name_full 'New Journal of Chemistry'
_journal_page_first 6640
_journal_page_last 6650
_journal_paper_doi 10.1039/D1NJ00456E
_journal_volume 45
_journal_year 2021
_chemical_formula_moiety 'C32 H28 Cl2 N2 O8'
_chemical_formula_sum 'C32 H28 Cl2 N2 O8'
_chemical_formula_weight 639.46
_space_group_crystal_system monoclinic
_space_group_IT_number 15
_space_group_name_Hall '-C 2yc'
_space_group_name_H-M_alt 'C 1 2/c 1'
_atom_sites_solution_hydrogens geom
_atom_sites_solution_primary iterative
_audit_creation_date 2021-03-08
_audit_creation_method
;
Olex2 1.2
(compiled 2018.05.29 svn.r3508 for OlexSys, GUI svn.r5506)
;
_audit_update_record
;
2021-03-10 deposited with the CCDC.	2021-03-19 downloaded from the CCDC.
;
_cell_angle_alpha 90
_cell_angle_beta 93.264(2)
_cell_angle_gamma 90
_cell_formula_units_Z 4
_cell_length_a 14.6720(3)
_cell_length_b 10.3954(2)
_cell_length_c 18.9716(3)
_cell_measurement_reflns_used 3254
_cell_measurement_temperature 121(1)
_cell_measurement_theta_max 75.4050
_cell_measurement_theta_min 4.6490
_cell_volume 2888.88(9)
_computing_cell_refinement 'CrysAlisPro 1.171.38.43 (Rigaku OD, 2015)'
_computing_data_collection 'CrysAlisPro 1.171.38.43 (Rigaku OD, 2015)'
_computing_data_reduction 'CrysAlisPro 1.171.38.43 (Rigaku OD, 2015)'
_computing_molecular_graphics 'Olex2 (Dolomanov et al., 2009)'
_computing_publication_material 'Olex2 (Dolomanov et al., 2009)'
_computing_structure_refinement 'ShelXL (Sheldrick, 2015)'
_computing_structure_solution 'olex2.solve (Bourhis et al., 2015)'
_diffrn_ambient_environment N~2~
_diffrn_ambient_temperature 121(1)
_diffrn_detector 'CCD plate'
_diffrn_detector_area_resol_mean 5.1977
_diffrn_detector_type Atlas
_diffrn_measured_fraction_theta_full 0.993
_diffrn_measured_fraction_theta_max 0.956
_diffrn_measurement_details
;
List of Runs (angles in degrees, time in seconds):

  # Type    Start    End  Width  t~exp~   \w     \q     \k     \f   Frames
#--------------------------------------------------------------------------
  1  \w   -115.00 -17.00   1.00   15.00    --  -41.65 -37.00  90.00   98
  2  \w   -114.00 -15.00   1.00   15.00    --  -41.65 -57.00-150.00   99
  3  \w    100.00 178.00   1.00   75.00    --  112.00  30.00 150.00   78
  4  \w     42.00 115.00   1.00   75.00    --  112.00-111.00-120.00   73
  5  \w     36.00 140.00   1.00   75.00    --  112.00 -30.00 -30.00  104
  6  \w     42.00 141.00   1.00   75.00    --  112.00 -61.00  60.00   99
;
_diffrn_measurement_device 'four-circle diffractometer'
_diffrn_measurement_device_type 'SuperNova, Dual, Cu at zero, Atlas'
_diffrn_measurement_method '\w scans'
_diffrn_orient_matrix_type 'CrysAlisPro convention (1999,Acta A55,543-557)'
_diffrn_orient_matrix_UB_11 0.0925206000
_diffrn_orient_matrix_UB_12 -0.0202670000
_diffrn_orient_matrix_UB_13 -0.0329874000
_diffrn_orient_matrix_UB_21 -0.0485496000
_diffrn_orient_matrix_UB_22 -0.0019641000
_diffrn_orient_matrix_UB_23 -0.0741477000
_diffrn_orient_matrix_UB_31 0.0120484000
_diffrn_orient_matrix_UB_32 0.1467631000
_diffrn_orient_matrix_UB_33 -0.0055121000
_diffrn_radiation_monochromator mirror
_diffrn_radiation_probe x-ray
_diffrn_radiation_type CuK\a
_diffrn_radiation_wavelength 1.54184
_diffrn_reflns_av_R_equivalents 0.0139
_diffrn_reflns_av_unetI/netI 0.0192
_diffrn_reflns_Laue_measured_fraction_full 0.993
_diffrn_reflns_Laue_measured_fraction_max 0.956
_diffrn_reflns_limit_h_max 18
_diffrn_reflns_limit_h_min -15
_diffrn_reflns_limit_k_max 12
_diffrn_reflns_limit_k_min -8
_diffrn_reflns_limit_l_max 19
_diffrn_reflns_limit_l_min -23
_diffrn_reflns_number 4692
_diffrn_reflns_point_group_measured_fraction_full 0.993
_diffrn_reflns_point_group_measured_fraction_max 0.956
_diffrn_reflns_theta_full 67.684
_diffrn_reflns_theta_max 76.760
_diffrn_reflns_theta_min 4.669
_diffrn_source 'micro-focus sealed X-ray tube'
_diffrn_source_type 'SuperNova (Cu) X-ray Source'
_exptl_absorpt_coefficient_mu 2.514
_exptl_absorpt_correction_T_max 0.993
_exptl_absorpt_correction_T_min 0.979
_exptl_absorpt_correction_type analytical
_exptl_absorpt_process_details
;
CrysAlisPro 1.171.38.43 (Rigaku Oxford Diffraction, 2015)
Analytical numeric absorption correction using a multifaceted crystal
			model based on expressions derived by R.C. Clark & J.S. Reid.
(Clark, R. C. & Reid, J. S. (1995). Acta Cryst. A51, 887-897)
Empirical absorption correction using spherical harmonics,
 implemented in SCALE3 ABSPACK scaling algorithm.
;
_exptl_crystal_colour colourless
_exptl_crystal_colour_primary colourless
_exptl_crystal_density_diffrn 1.470
_exptl_crystal_description block
_exptl_crystal_F_000 1328
_exptl_crystal_size_max 0.11
_exptl_crystal_size_mid 0.065
_exptl_crystal_size_min 0.024
_refine_diff_density_max 0.363
_refine_diff_density_min -0.206
_refine_diff_density_rms 0.049
_refine_ls_extinction_method none
_refine_ls_goodness_of_fit_ref 1.052
_refine_ls_hydrogen_treatment constr
_refine_ls_matrix_type full
_refine_ls_number_parameters 228
_refine_ls_number_reflns 2910
_refine_ls_number_restraints 48
_refine_ls_restrained_S_all 1.050
_refine_ls_R_factor_all 0.0377
_refine_ls_R_factor_gt 0.0355
_refine_ls_shift/su_max 0.001
_refine_ls_shift/su_mean 0.000
_refine_ls_structure_factor_coef Fsqd
_refine_ls_weighting_details 'w=1/[\s^2^(Fo^2^)+(0.0556P)^2^+2.3576P] where P=(Fo^2^+2Fc^2^)/3'
_refine_ls_weighting_scheme calc
_refine_ls_wR_factor_gt 0.0957
_refine_ls_wR_factor_ref 0.0981
_reflns_Friedel_coverage 0.000
_reflns_number_gt 2707
_reflns_number_total 2910
_reflns_threshold_expression 'I > 2\s(I)'
_cod_data_source_file d1nj00456e2.cif
_cod_data_source_block compound_4_Ccell
_cod_depositor_comments 'Adding full bibliography for 7060468--7060480.cif.'
_cod_database_code 7060478
_shelx_shelxl_version_number 2018/3
_chemical_oxdiff_formula 'C16 H14 N1 O4 Cl1'
_shelx_space_group_comment
;
The symmetry employed for this shelxl refinement is uniquely defined
by the following loop, which should always be used as a source of
symmetry information in preference to the above space-group names.
They are only intended as comments.
;
_shelx_estimated_absorpt_t_max 0.942
_shelx_estimated_absorpt_t_min 0.770
_reflns_odcompleteness_completeness 99.10
_reflns_odcompleteness_iscentric 1
_reflns_odcompleteness_theta 69.95
_olex2_refinement_description
;
1. Fixed Uiso
 At 1.2 times of:
  All C(H) groups
 At 1.5 times of:
  All C(H,H,H) groups
2. Restrained distances
 O1-N1 \\sim O1A-N1A
 with sigma of 0.02
 N1-C1 \\sim N1A-C1
 with sigma of 0.02
 N1-O2 \\sim N1A-O2A
 with sigma of 0.02
 C1-O2 \\sim C1-O2A
 with sigma of 0.04
 O1-O2 \\sim O1A-O2A
 with sigma of 0.04
 O1-C1 \\sim O1A-C1
 with sigma of 0.04
3. Uiso/Uaniso restraints and constraints
Uanis(O2A) \\sim Ueq: with sigma of 0.01 and sigma for terminal atoms of 0.02
4. Rigid body (RIGU) restrains
 O1, N1, C1, O2, O1A, N1A, O2A
 with sigma for 1-2 distances of 0.001 and sigma for 1-3 distances of 0.001
5. Others
 Fixed Sof: O1(0.566) O2(0.566) N1(0.566) O1A(0.434) O2A(0.434) N1A(0.434)
6.a Ternary CH refined with riding coordinates:
 C7(H7), C8(H8)
6.b Aromatic/amide H refined with riding coordinates:
 C2(H2), C3(H3), C5(H5), C6(H6), C13(H13), C14(H14)
6.c Idealised Me refined as rotating group:
 C15(H15a,H15b,H15c), C16(H16a,H16b,H16c)
;
_ins_header
;
TITL ek1923_a in C2/c 
REM C2/c (#15 in standard setting)
CELL 1.54184  14.671952  10.395449  18.971650  90.0000  93.2637  90.0000
ZERR    7.00   0.000261   0.000174   0.000334   0.0000   0.0016   0.0000
LATT  7
SYMM -x, y,-z+1/2 
SFAC C H N O Cl
UNIT 112.00 98.00 7.00 28.00 7.00
TREF
HKLF 4
END
;
_olex2_submission_special_instructions 'No special instructions were received'
_oxdiff_exptl_absorpt_empirical_details
;
Empirical correction (ABSPACK) includes:
- Absorption correction using spherical harmonics
- Frame scaling
;
_oxdiff_exptl_absorpt_empirical_full_max 1.414
_oxdiff_exptl_absorpt_empirical_full_min 0.848

loop_
_space_group_symop_operation_xyz
'x, y, z'
'-x, y, -z+1/2'
'x+1/2, y+1/2, z'
'-x+1/2, y+1/2, -z+1/2'
'-x, -y, -z'
'x, -y, z-1/2'
'-x+1/2, -y+1/2, -z'
'x+1/2, -y+1/2, z-1/2'

loop_
_atom_site_label
_atom_site_type_symbol
_atom_site_fract_x
_atom_site_fract_y
_atom_site_fract_z
_atom_site_U_iso_or_equiv
_atom_site_adp_type
_atom_site_occupancy
_atom_site_site_symmetry_order
_atom_site_calc_flag
_atom_site_refinement_flags_posn
_atom_site_refinement_flags_adp
_atom_site_refinement_flags_occupancy
_atom_site_disorder_assembly
_atom_site_disorder_group
Cl1 Cl 0.30831(2) 0.39056(3) 0.46516(2) 0.02651(12) Uani 1 1 d . . . . .
O4 O 0.44582(8) 0.26560(10) 0.55853(6) 0.0294(3) Uani 1 1 d . . . . .
O5 O 0.55540(8) 0.37911(11) 0.65931(6) 0.0300(3) Uani 1 1 d . . . . .
C1 C 0.35336(11) 1.03812(16) 0.30609(8) 0.0292(3) Uani 1 1 d D U . . .
C2 C 0.30694(10) 0.92218(15) 0.29913(8) 0.0246(3) Uani 1 1 d . . . . .
H2 H 0.287442 0.890824 0.254904 0.030 Uiso 1 1 calc R . . . .
C3 C 0.29053(10) 0.85464(14) 0.35982(7) 0.0239(3) Uani 1 1 d . . . . .
H3 H 0.257739 0.778124 0.356286 0.029 Uiso 1 1 calc R . . . .
C4 C 0.32204(10) 0.89862(13) 0.42635(7) 0.0208(3) Uani 1 1 d . . . . .
C5 C 0.36910(11) 1.01520(15) 0.43085(8) 0.0292(3) Uani 1 1 d . . . . .
H5 H 0.390969 1.045328 0.474769 0.035 Uiso 1 1 calc R . . . .
C6 C 0.38381(13) 1.08683(17) 0.37100(9) 0.0368(4) Uani 1 1 d . . . . .
H6 H 0.413473 1.165836 0.374409 0.044 Uiso 1 1 calc R . . . .
C7 C 0.30116(9) 0.82741(13) 0.49252(7) 0.0204(3) Uani 1 1 d . . . . .
H7 H 0.339540 0.858593 0.532916 0.024 Uiso 1 1 calc R . . . .
C8 C 0.30296(10) 0.67792(13) 0.48887(7) 0.0207(3) Uani 1 1 d . . . . .
H8 H 0.308034 0.651204 0.439714 0.025 Uiso 1 1 calc R . . . .
C9 C 0.37132(10) 0.60407(13) 0.53530(7) 0.0207(3) Uani 1 1 d . . . . .
C10 C 0.37842(10) 0.46964(14) 0.52812(7) 0.0216(3) Uani 1 1 d . . . . .
C11 C 0.43931(10) 0.39581(14) 0.56971(8) 0.0235(3) Uani 1 1 d . . . . .
C12 C 0.49636(10) 0.45713(14) 0.62106(7) 0.0236(3) Uani 1 1 d . . . . .
C13 C 0.48951(10) 0.58902(15) 0.63011(8) 0.0246(3) Uani 1 1 d . . . . .
H13 H 0.526140 0.630100 0.664837 0.030 Uiso 1 1 calc R . . . .
C14 C 0.42797(10) 0.66007(14) 0.58736(8) 0.0231(3) Uani 1 1 d . . . . .
H14 H 0.424810 0.748546 0.594046 0.028 Uiso 1 1 calc R . . . .
C15 C 0.41549(14) 0.18865(16) 0.61509(9) 0.0369(4) Uani 1 1 d . . . . .
H15A H 0.417892 0.099417 0.602282 0.055 Uiso 1 1 calc GR . . . .
H15B H 0.353877 0.211511 0.624213 0.055 Uiso 1 1 calc GR . . . .
H15C H 0.454349 0.203327 0.656745 0.055 Uiso 1 1 calc GR . . . .
C16 C 0.61820(11) 0.43987(16) 0.70863(8) 0.0305(3) Uani 1 1 d . . . . .
H16A H 0.657343 0.496174 0.683989 0.046 Uiso 1 1 calc GR . . . .
H16B H 0.654408 0.375631 0.733461 0.046 Uiso 1 1 calc GR . . . .
H16C H 0.585202 0.488798 0.741716 0.046 Uiso 1 1 calc GR . . . .
O1 O 0.3543(12) 1.0709(14) 0.1858(5) 0.038(3) Uani 0.566 1 d D U P A 1
O2 O 0.3695(2) 1.2393(2) 0.25226(12) 0.0388(5) Uani 0.566 1 d D U P A 1
N1 N 0.3585(4) 1.1232(4) 0.2443(2) 0.0272(10) Uani 0.566 1 d D U P A 1
O1A O 0.3416(15) 1.0620(16) 0.1836(6) 0.0295(14) Uani 0.434 1 d D U P A 2
O2A O 0.4324(4) 1.1900(4) 0.24455(18) 0.0678(13) Uani 0.434 1 d D U P A 2
N1A N 0.3800(5) 1.0981(5) 0.2392(3) 0.0322(15) Uani 0.434 1 d D U P A 2

loop_
_atom_site_aniso_label
_atom_site_aniso_U_11
_atom_site_aniso_U_22
_atom_site_aniso_U_33
_atom_site_aniso_U_23
_atom_site_aniso_U_13
_atom_site_aniso_U_12
Cl1 0.0346(2) 0.02013(19) 0.02404(19) -0.00196(12) -0.00510(14) -0.00383(12)
O4 0.0452(6) 0.0171(5) 0.0255(5) 0.0009(4) -0.0013(4) 0.0028(4)
O5 0.0337(6) 0.0246(5) 0.0306(6) 0.0005(4) -0.0084(5) 0.0045(4)
C1 0.0359(8) 0.0278(8) 0.0234(7) 0.0081(6) -0.0015(6) -0.0068(6)
C2 0.0312(7) 0.0222(7) 0.0200(7) 0.0008(5) -0.0018(5) 0.0000(6)
C3 0.0307(7) 0.0182(6) 0.0225(7) 0.0004(5) -0.0008(5) -0.0032(6)
C4 0.0231(6) 0.0188(6) 0.0203(7) 0.0023(5) -0.0006(5) 0.0000(5)
C5 0.0371(8) 0.0273(8) 0.0225(7) 0.0010(6) -0.0046(6) -0.0092(6)
C6 0.0499(10) 0.0308(8) 0.0289(8) 0.0062(7) -0.0058(7) -0.0194(7)
C7 0.0255(6) 0.0174(6) 0.0179(6) 0.0016(5) -0.0027(5) -0.0012(5)
C8 0.0276(7) 0.0172(6) 0.0172(6) 0.0004(5) 0.0001(5) -0.0019(5)
C9 0.0249(7) 0.0196(7) 0.0179(6) 0.0015(5) 0.0019(5) -0.0004(5)
C10 0.0270(7) 0.0199(7) 0.0179(6) -0.0017(5) 0.0004(5) -0.0029(5)
C11 0.0315(7) 0.0181(7) 0.0209(7) 0.0002(5) 0.0023(6) 0.0003(5)
C12 0.0265(7) 0.0232(7) 0.0210(7) 0.0022(5) -0.0002(5) 0.0029(5)
C13 0.0273(7) 0.0232(7) 0.0228(7) -0.0022(6) -0.0025(5) -0.0018(6)
C14 0.0280(7) 0.0181(7) 0.0230(7) -0.0011(5) 0.0008(5) -0.0002(5)
C15 0.0555(10) 0.0238(7) 0.0303(8) 0.0053(6) -0.0067(7) -0.0084(7)
C16 0.0324(8) 0.0328(8) 0.0253(7) -0.0006(6) -0.0061(6) 0.0058(6)
O1 0.061(7) 0.032(2) 0.0221(14) 0.0016(13) 0.0054(19) -0.007(3)
O2 0.0614(15) 0.0224(9) 0.0314(11) 0.0077(8) -0.0076(11) -0.0091(9)
N1 0.036(2) 0.0235(12) 0.0215(12) 0.0048(9) -0.0004(11) -0.0023(14)
O1A 0.036(2) 0.029(4) 0.0238(17) 0.0069(16) 0.0007(14) -0.002(2)
O2A 0.100(3) 0.068(2) 0.0342(17) 0.0160(17) -0.0066(19) -0.058(2)
N1A 0.040(3) 0.029(2) 0.0268(17) 0.0084(15) 0.0000(15) -0.009(2)

loop_
_atom_type_symbol
_atom_type_description
_atom_type_scat_dispersion_real
_atom_type_scat_dispersion_imag
_atom_type_scat_source
C C 0.0181 0.0091 'International Tables Vol C Tables 4.2.6.8 and 6.1.1.4'
H H 0.0000 0.0000 'International Tables Vol C Tables 4.2.6.8 and 6.1.1.4'
Cl Cl 0.3639 0.7018 'International Tables Vol C Tables 4.2.6.8 and 6.1.1.4'
N N 0.0311 0.0180 'International Tables Vol C Tables 4.2.6.8 and 6.1.1.4'
O O 0.0492 0.0322 'International Tables Vol C Tables 4.2.6.8 and 6.1.1.4'

loop_
_exptl_crystal_face_index_h
_exptl_crystal_face_index_k
_exptl_crystal_face_index_l
_exptl_crystal_face_perp_dist
3 0 5 0.0246
4 -1 -5 0.0140
-4 1 5 0.0100
-2 -5 0 0.0480
2 5 0 0.0480
-3 0 -5 0.0406

loop_
_geom_angle_atom_site_label_1
_geom_angle_atom_site_label_2
_geom_angle_atom_site_label_3
_geom_angle
_geom_angle_site_symmetry_1
_geom_angle_site_symmetry_3
_geom_angle_publ_flag
C11 O4 C15 114.08(12) . . ?
C12 O5 C16 116.96(12) . . ?
C2 C1 N1 119.6(2) . . ?
C2 C1 N1A 115.8(3) . . ?
C6 C1 C2 122.36(14) . . ?
C6 C1 N1 117.4(2) . . ?
C6 C1 N1A 121.3(3) . . ?
C1 C2 H2 121.0 . . ?
C3 C2 C1 118.06(14) . . ?
C3 C2 H2 121.0 . . ?
C2 C3 H3 119.2 . . ?
C2 C3 C4 121.50(14) . . ?
C4 C3 H3 119.2 . . ?
C3 C4 C7 121.38(13) . . ?
C5 C4 C3 118.50(13) . . ?
C5 C4 C7 120.01(13) . . ?
C4 C5 H5 119.4 . . ?
C6 C5 C4 121.10(14) . . ?
C6 C5 H5 119.4 . . ?
C1 C6 C5 118.42(15) . . ?
C1 C6 H6 120.8 . . ?
C5 C6 H6 120.8 . . ?
C4 C7 H7 110.8 . . ?
C4 C7 C8 116.55(11) . 7_566 ?
C4 C7 C8 116.73(12) . . ?
C8 C7 H7 110.8 . . ?
C8 C7 H7 110.8 7_566 . ?
C8 C7 C8 89.66(11) . 7_566 ?
C7 C8 C7 90.34(11) . 7_566 ?
C7 C8 H8 109.1 7_566 . ?
C7 C8 H8 109.1 . . ?
C9 C8 C7 117.97(11) . 7_566 ?
C9 C8 C7 119.69(12) . . ?
C9 C8 H8 109.1 . . ?
C10 C9 C8 119.96(12) . . ?
C14 C9 C8 123.79(13) . . ?
C14 C9 C10 116.23(13) . . ?
C9 C10 Cl1 119.44(11) . . ?
C11 C10 Cl1 117.74(11) . . ?
C11 C10 C9 122.82(13) . . ?
O4 C11 C10 120.31(13) . . ?
O4 C11 C12 120.76(13) . . ?
C10 C11 C12 118.88(13) . . ?
O5 C12 C11 115.80(13) . . ?
O5 C12 C13 124.76(14) . . ?
C13 C12 C11 119.44(13) . . ?
C12 C13 H13 119.9 . . ?
C12 C13 C14 120.14(14) . . ?
C14 C13 H13 119.9 . . ?
C9 C14 C13 122.47(14) . . ?
C9 C14 H14 118.8 . . ?
C13 C14 H14 118.8 . . ?
O4 C15 H15A 109.5 . . ?
O4 C15 H15B 109.5 . . ?
O4 C15 H15C 109.5 . . ?
H15A C15 H15B 109.5 . . ?
H15A C15 H15C 109.5 . . ?
H15B C15 H15C 109.5 . . ?
O5 C16 H16A 109.5 . . ?
O5 C16 H16B 109.5 . . ?
O5 C16 H16C 109.5 . . ?
H16A C16 H16B 109.5 . . ?
H16A C16 H16C 109.5 . . ?
H16B C16 H16C 109.5 . . ?
O1 N1 C1 116.6(7) . . ?
O2 N1 C1 120.4(4) . . ?
O2 N1 O1 122.9(8) . . ?
O1A N1A C1 118.4(10) . . ?
O1A N1A O2A 124.4(9) . . ?
O2A N1A C1 116.8(5) . . ?

loop_
_geom_bond_atom_site_label_1
_geom_bond_atom_site_label_2
_geom_bond_distance
_geom_bond_site_symmetry_2
_geom_bond_publ_flag
Cl1 C10 1.7381(14) . ?
O4 C11 1.3743(18) . ?
O4 C15 1.429(2) . ?
O5 C12 1.3651(18) . ?
O5 C16 1.4231(19) . ?
C1 C2 1.387(2) . ?
C1 C6 1.382(2) . ?
C1 N1 1.473(5) . ?
C1 N1A 1.486(6) . ?
C2 H2 0.9300 . ?
C2 C3 1.381(2) . ?
C3 H3 0.9300 . ?
C3 C4 1.396(2) . ?
C4 C5 1.395(2) . ?
C4 C7 1.5039(19) . ?
C5 H5 0.9300 . ?
C5 C6 1.385(2) . ?
C6 H6 0.9300 . ?
C7 H7 0.9800 . ?
C7 C8 1.5884(19) 7_566 ?
C7 C8 1.5558(18) . ?
C8 H8 0.9800 . ?
C8 C9 1.5068(19) . ?
C9 C10 1.4085(19) . ?
C9 C14 1.383(2) . ?
C10 C11 1.389(2) . ?
C11 C12 1.401(2) . ?
C12 C13 1.386(2) . ?
C13 H13 0.9300 . ?
C13 C14 1.391(2) . ?
C14 H14 0.9300 . ?
C15 H15A 0.9600 . ?
C15 H15B 0.9600 . ?
C15 H15C 0.9600 . ?
C16 H16A 0.9600 . ?
C16 H16B 0.9600 . ?
C16 H16C 0.9600 . ?
O1 N1 1.235(8) . ?
O2 N1 1.225(5) . ?
O1A N1A 1.226(10) . ?
O2A N1A 1.226(7) . ?

loop_
_geom_hbond_atom_site_label_D
_geom_hbond_atom_site_label_H
_geom_hbond_atom_site_label_A
_geom_hbond_distance_DH
_geom_hbond_distance_HA
_geom_hbond_distance_DA
_geom_hbond_angle_DHA
_geom_hbond_site_symmetry_A
_geom_hbond_publ_flag
C13 H13 O2 0.93 2.53 3.453(3) 173.1 5_676 yes
C13 H13 O2A 0.93 2.59 3.455(4) 155.0 5_676 yes

loop_
_geom_torsion_atom_site_label_1
_geom_torsion_atom_site_label_2
_geom_torsion_atom_site_label_3
_geom_torsion_atom_site_label_4
_geom_torsion
_geom_torsion_site_symmetry_1
_geom_torsion_site_symmetry_2
_geom_torsion_site_symmetry_3
_geom_torsion_site_symmetry_4
_geom_torsion_publ_flag
Cl1 C10 C11 O4 2.85(19) . . . . ?
Cl1 C10 C11 C12 -179.75(11) . . . . ?
O4 C11 C12 O5 -1.7(2) . . . . ?
O4 C11 C12 C13 178.65(13) . . . . ?
O5 C12 C13 C14 178.87(14) . . . . ?
C1 C2 C3 C4 -2.1(2) . . . . ?
C2 C1 C6 C5 1.6(3) . . . . ?
C2 C1 N1 O1 -27.7(11) . . . . ?
C2 C1 N1 O2 154.7(4) . . . . ?
C2 C1 N1A O1A 17.8(13) . . . . ?
C2 C1 N1A O2A -169.6(5) . . . . ?
C2 C3 C4 C5 1.6(2) . . . . ?
C2 C3 C4 C7 177.75(14) . . . . ?
C3 C4 C5 C6 0.6(2) . . . . ?
C3 C4 C7 C8 -65.53(18) . . . 7_566 ?
C3 C4 C7 C8 38.60(19) . . . . ?
C4 C5 C6 C1 -2.1(3) . . . . ?
C4 C7 C8 C7 -119.82(14) . . . 7_566 ?
C4 C7 C8 C9 117.27(14) . . . . ?
C5 C4 C7 C8 -145.31(14) . . . . ?
C5 C4 C7 C8 110.57(16) . . . 7_566 ?
C6 C1 C2 C3 0.5(3) . . . . ?
C6 C1 N1 O1 161.7(10) . . . . ?
C6 C1 N1 O2 -15.9(6) . . . . ?
C6 C1 N1A O1A -170.4(12) . . . . ?
C6 C1 N1A O2A 2.2(8) . . . . ?
C7 C4 C5 C6 -175.64(16) . . . . ?
C7 C8 C9 C10 -174.74(13) . . . . ?
C7 C8 C9 C10 77.17(17) 7_566 . . . ?
C7 C8 C9 C14 7.0(2) . . . . ?
C7 C8 C9 C14 -101.14(16) 7_566 . . . ?
C8 C7 C8 C7 0.003(0) 7_566 . . 7_566 ?
C8 C7 C8 C9 -122.90(14) 7_566 . . . ?
C8 C9 C10 Cl1 0.36(18) . . . . ?
C8 C9 C10 C11 -179.33(13) . . . . ?
C8 C9 C14 C13 179.03(13) . . . . ?
C9 C10 C11 O4 -177.44(13) . . . . ?
C9 C10 C11 C12 -0.1(2) . . . . ?
C10 C9 C14 C13 0.7(2) . . . . ?
C10 C11 C12 O5 -179.08(13) . . . . ?
C10 C11 C12 C13 1.3(2) . . . . ?
C11 C12 C13 C14 -1.5(2) . . . . ?
C12 C13 C14 C9 0.5(2) . . . . ?
C14 C9 C10 Cl1 178.79(10) . . . . ?
C14 C9 C10 C11 -0.9(2) . . . . ?
C15 O4 C11 C10 -113.32(16) . . . . ?
C15 O4 C11 C12 69.34(18) . . . . ?
C16 O5 C12 C11 176.02(13) . . . . ?
C16 O5 C12 C13 -4.4(2) . . . . ?
N1 C1 C2 C3 -169.6(3) . . . . ?
N1 C1 C6 C5 171.9(3) . . . . ?
N1A C1 C2 C3 172.2(3) . . . . ?
N1A C1 C6 C5 -169.6(3) . . . . ?

loop_
_exptl_oxdiff_crystal_face_indexfrac_h
_exptl_oxdiff_crystal_face_indexfrac_k
_exptl_oxdiff_crystal_face_indexfrac_l
_exptl_oxdiff_crystal_face_x
_exptl_oxdiff_crystal_face_y
_exptl_oxdiff_crystal_face_z
3.0000 0.0001 5.0003 0.1126 -0.5164 0.0086
4.0002 -1.0000 -5.0001 0.5553 0.1785 -0.0710
-4.0002 1.0000 5.0001 -0.5553 -0.1785 0.0710
-1.9999 -5.0000 0.0001 -0.0837 0.1069 -0.7579
1.9999 5.0000 -0.0001 0.0837 -0.1069 0.7579
-3.0000 -0.0001 -5.0003 -0.1126 0.5164 -0.0086
